data_2022308
loop_
_publ_author_name
'Cao, Bing-Jun'
'Li, Ran'
'Huang, Xi-He'

_publ_section_title
;
 Synthesis, structure and photophysical properties of two tetranuclear
 copper(I) iodide complexes based on acetylpyridine and diphosphine mixed
 ligands
;
_journal_coeditor_code KY3202
_journal_issue 2
_journal_name_full 'Acta Crystallographica Section C'
_journal_page_first 61
_journal_page_last 67
_journal_paper_doi 10.1107/S2053229620016745
_journal_volume 77
_journal_year 2021
_chemical_formula_iupac '[Cu4 I4 (C6 H7 N O)2 (C27 H26 P2)2]'
_chemical_formula_sum 'C68 H66 Cu4 I4 N2 O2 P4'
_chemical_formula_weight 1828.86
_chemical_name_systematic
'[\m~2~-1,3-Bis(diphenylphosphanyl)propane-\k^2^<i>P</i>:<i>P</i>']di-\m~3~-iodido-di-\m~2~-iodido-[1-(pyridin-4-yl)ethan-1-one-\k<i>N</i>]tetracopper(I)'
_space_group_crystal_system triclinic
_space_group_IT_number 2
_space_group_name_Hall '-P 1'
_space_group_name_H-M_alt 'P -1'
_atom_sites_solution_hydrogens geom
_atom_sites_solution_primary direct
_atom_sites_solution_secondary difmap
_audit_creation_method SHELXL-2018/1
_cell_angle_alpha 62.49(3)
_cell_angle_beta 68.32(3)
_cell_angle_gamma 83.71(3)
_cell_formula_units_Z 1
_cell_length_a 11.981(2)
_cell_length_b 12.996(3)
_cell_length_c 13.230(3)
_cell_measurement_reflns_used 5949
_cell_measurement_temperature 293(2)
_cell_measurement_theta_max 25.03
_cell_measurement_theta_min 2.99
_cell_volume 1693.1(9)
_computing_cell_refinement
;
RAPID AUTO (Rigaku, 1998)
;
_computing_data_collection
;
RAPID AUTO (Rigaku, 1998)
;
_computing_data_reduction
;
RAPID AUTO (Rigaku, 1998)
;
_computing_molecular_graphics
;
SHELXTL/PC (Sheldrick, 1993)
;
_computing_publication_material
;
SHELXL97 (Sheldrick, 2008)
;
_computing_structure_refinement
;
SHELXL2018 (Sheldrick, 2015)
;
_computing_structure_solution
;
SHELXS97 (Sheldrick, 2008)
;
_diffrn_ambient_temperature 293(2)
_diffrn_measured_fraction_theta_full 0.995
_diffrn_measured_fraction_theta_max 0.995
_diffrn_measurement_device_type 'Rigaku R-axis RAPID'
_diffrn_measurement_method Oscillation
_diffrn_radiation_type MoK\a
_diffrn_radiation_wavelength 0.71073
_diffrn_reflns_av_R_equivalents 0.1119
_diffrn_reflns_av_unetI/netI 0.1584
_diffrn_reflns_limit_h_max 13
_diffrn_reflns_limit_h_min -14
_diffrn_reflns_limit_k_max 15
_diffrn_reflns_limit_k_min -15
_diffrn_reflns_limit_l_max 15
_diffrn_reflns_limit_l_min -15
_diffrn_reflns_number 13417
_diffrn_reflns_theta_full 25.026
_diffrn_reflns_theta_max 25.026
_diffrn_reflns_theta_min 2.992
_diffrn_source 'fine-focus sealed tube'
_exptl_absorpt_coefficient_mu 3.202
_exptl_absorpt_correction_T_max 1.0000
_exptl_absorpt_correction_T_min 0.4103
_exptl_absorpt_correction_type multi-scan
_exptl_absorpt_process_details
;
(RAPID AUTO; Rigaku, 1998)
;
_exptl_crystal_colour yellow
_exptl_crystal_density_diffrn 1.794
_exptl_crystal_description block
_exptl_crystal_F_000 892
_exptl_crystal_size_max 0.26
_exptl_crystal_size_mid 0.25
_exptl_crystal_size_min 0.18
_refine_diff_density_max 1.054
_refine_diff_density_min -1.313
_refine_ls_extinction_method none
_refine_ls_goodness_of_fit_ref 1.038
_refine_ls_hydrogen_treatment constr
_refine_ls_matrix_type full
_refine_ls_number_parameters 379
_refine_ls_number_reflns 5949
_refine_ls_number_restraints 0
_refine_ls_restrained_S_all 1.038
_refine_ls_R_factor_all 0.1266
_refine_ls_R_factor_gt 0.0642
_refine_ls_shift/su_max 0.000
_refine_ls_shift/su_mean 0.000
_refine_ls_structure_factor_coef Fsqd
_refine_ls_weighting_details 'w=1/[\s^2^(Fo^2^)+(0.0270P)^2^] where P=(Fo^2^+2Fc^2^)/3'
_refine_ls_weighting_scheme calc
_refine_ls_wR_factor_gt 0.1254
_refine_ls_wR_factor_ref 0.1539
_reflns_number_gt 3380
_reflns_number_total 5949
_reflns_threshold_expression 'I > 2\s(I)'
_cod_data_source_file ky3202sup1.cif
_cod_data_source_block CuL4
_cod_depositor_comments 'Adding full bibliography for 2022307--2022308.cif.'
_cod_original_cell_volume 1693.2(8)
_cod_database_code 2022308
_cod_database_fobs_code 2022308
_shelx_space_group_comment
;
The symmetry employed for this shelxl refinement is uniquely defined
by the following loop, which should always be used as a source of
symmetry information in preference to the above space-group names.
They are only intended as comments.
;

loop_
_space_group_symop_operation_xyz
'x, y, z'
'-x, -y, -z'

loop_
_atom_site_type_symbol
_atom_site_label
_atom_site_fract_x
_atom_site_fract_y
_atom_site_fract_z
_atom_site_U_iso_or_equiv
_atom_site_adp_type
_atom_site_calc_flag
_atom_site_occupancy
_atom_site_disorder_assembly
_atom_site_disorder_group
I I1 0.84534(6) 0.40748(6) 0.04377(6) 0.0454(2) Uani d 1 . .
I I2 0.83888(7) 0.57809(6) 0.26992(6) 0.0516(2) Uani d 1 . .
Cu Cu1 1.09434(13) 0.39277(12) -0.04689(12) 0.0591(4) Uani d 1 . .
Cu Cu2 0.74647(11) 0.40079(11) 0.26659(11) 0.0480(4) Uani d 1 . .
P P1 1.1371(2) 0.2260(2) 0.0895(2) 0.0413(7) Uani d 1 . .
P P2 0.7798(2) 0.2409(2) 0.4168(2) 0.0402(6) Uani d 1 . .
N N1 0.5717(8) 0.4382(8) 0.2837(8) 0.052(2) Uani d 1 . .
C C1 1.2893(9) 0.2244(8) 0.0921(8) 0.037(2) Uani d 1 . .
C C2 1.3668(10) 0.3214(10) 0.0162(10) 0.060(3) Uani d 1 . .
H H2A 1.341316 0.389392 -0.034145 0.072 Uiso calc 1 . .
C C3 1.4817(11) 0.3188(11) 0.0142(10) 0.068(4) Uani d 1 . .
H H3A 1.533874 0.385333 -0.039362 0.082 Uiso calc 1 . .
C C4 1.5223(11) 0.2233(12) 0.0869(12) 0.070(4) Uani d 1 . .
H H4A 1.600688 0.223603 0.084963 0.084 Uiso calc 1 . .
C C5 1.4458(15) 0.1272(12) 0.1628(15) 0.098(5) Uani d 1 . .
H H5A 1.472488 0.059774 0.212553 0.118 Uiso calc 1 . .
C C6 1.3271(12) 0.1270(11) 0.1680(12) 0.087(5) Uani d 1 . .
H H6A 1.274463 0.060973 0.222734 0.104 Uiso calc 1 . .
C C7 1.1240(9) 0.0931(9) 0.0794(9) 0.044(3) Uani d 1 . .
C C8 1.1918(12) 0.0883(10) -0.0269(10) 0.063(3) Uani d 1 . .
H H8A 1.241000 0.153271 -0.092066 0.076 Uiso calc 1 . .
C C9 1.1889(13) -0.0102(13) -0.0399(12) 0.084(4) Uani d 1 . .
H H9A 1.238394 -0.011780 -0.112275 0.101 Uiso calc 1 . .
C C10 1.1132(14) -0.1074(12) 0.0534(14) 0.079(4) Uani d 1 . .
H H10A 1.108179 -0.172510 0.042846 0.094 Uiso calc 1 . .
C C11 1.0481(13) -0.1051(11) 0.1582(12) 0.078(4) Uani d 1 . .
H H11A 0.999612 -0.170454 0.223444 0.093 Uiso calc 1 . .
C C12 1.0526(12) -0.0029(10) 0.1707(11) 0.067(3) Uani d 1 . .
H H12A 1.004881 -0.002103 0.243910 0.080 Uiso calc 1 . .
C C13 1.0366(10) 0.1873(9) 0.2450(9) 0.053(3) Uani d 1 . .
H H13A 0.956337 0.169134 0.253179 0.063 Uiso calc 1 . .
H H13B 1.062212 0.117121 0.299562 0.063 Uiso calc 1 . .
C C14 1.0297(9) 0.2789(8) 0.2861(8) 0.042(2) Uani d 1 . .
H H14A 1.012456 0.351706 0.227213 0.051 Uiso calc 1 . .
H H14B 1.107409 0.290651 0.287873 0.051 Uiso calc 1 . .
C C15 0.9337(10) 0.2470(9) 0.4120(9) 0.051(3) Uani d 1 . .
H H15A 0.941161 0.303859 0.437886 0.061 Uiso calc 1 . .
H H15B 0.948274 0.171858 0.469806 0.061 Uiso calc 1 . .
C C16 0.7524(8) 0.0986(8) 0.4300(8) 0.039(2) Uani d 1 . .
C C17 0.7994(12) -0.0014(9) 0.4917(11) 0.069(4) Uani d 1 . .
H H17A 0.849100 0.001006 0.530573 0.083 Uiso calc 1 . .
C C18 0.7754(14) -0.1036(11) 0.4974(13) 0.086(5) Uani d 1 . .
H H18A 0.806441 -0.170907 0.541931 0.104 Uiso calc 1 . .
C C19 0.7052(13) -0.1083(11) 0.4377(12) 0.076(4) Uani d 1 . .
H H19A 0.691618 -0.178094 0.439148 0.092 Uiso calc 1 . .
C C20 0.6551(13) -0.0108(10) 0.3761(11) 0.074(4) Uani d 1 . .
H H20A 0.604960 -0.013915 0.338065 0.089 Uiso calc 1 . .
C C21 0.6809(11) 0.0915(9) 0.3720(10) 0.061(3) Uani d 1 . .
H H21A 0.648890 0.158660 0.328499 0.073 Uiso calc 1 . .
C C22 0.6836(9) 0.2185(8) 0.5715(8) 0.038(2) Uani d 1 . .
C C23 0.7248(11) 0.1871(9) 0.6658(9) 0.059(3) Uani d 1 . .
H H23A 0.806462 0.178594 0.651742 0.071 Uiso calc 1 . .
C C24 0.6458(12) 0.1682(10) 0.7810(10) 0.065(3) Uani d 1 . .
H H24A 0.674328 0.148542 0.843764 0.079 Uiso calc 1 . .
C C25 0.5257(12) 0.1787(11) 0.8016(11) 0.067(3) Uani d 1 . .
H H25A 0.472593 0.163210 0.879777 0.081 Uiso calc 1 . .
C C26 0.4810(10) 0.2117(10) 0.7095(10) 0.057(3) Uani d 1 . .
H H26A 0.399431 0.221198 0.723675 0.068 Uiso calc 1 . .
C C27 0.5611(9) 0.2299(9) 0.5964(9) 0.051(3) Uani d 1 . .
H H27A 0.532147 0.250777 0.533724 0.061 Uiso calc 1 . .
C C28 0.5062(11) 0.3863(9) 0.2575(10) 0.059(3) Uani d 1 . .
H H28A 0.545805 0.341120 0.219148 0.070 Uiso calc 1 . .
C C29 0.3850(10) 0.3927(9) 0.2815(10) 0.057(3) Uani d 1 . .
H H29A 0.344730 0.355154 0.258231 0.068 Uiso calc 1 . .
C C30 0.3252(10) 0.4567(9) 0.3412(9) 0.048(3) Uani d 1 . .
C C31 0.3895(10) 0.5117(11) 0.3704(11) 0.072(4) Uani d 1 . .
H H31A 0.352262 0.557765 0.408470 0.087 Uiso calc 1 . .
C C32 0.5120(10) 0.4975(9) 0.3422(9) 0.052(3) Uani d 1 . .
H H32A 0.554468 0.532259 0.366131 0.062 Uiso calc 1 . .
C C33 0.1870(12) 0.4610(11) 0.3796(12) 0.068(3) Uani d 1 . .
C C34 0.1407(13) 0.5749(12) 0.3487(17) 0.138(8) Uani d 1 . .
H H34A 0.206577 0.633003 0.307392 0.208 Uiso calc 1 . .
H H34B 0.096937 0.589140 0.296225 0.208 Uiso calc 1 . .
H H34C 0.088070 0.578119 0.422102 0.208 Uiso calc 1 . .
O O1 0.1274(9) 0.3734(8) 0.4305(11) 0.110(4) Uani d 1 . .

loop_
_atom_site_aniso_label
_atom_site_aniso_U_11
_atom_site_aniso_U_22
_atom_site_aniso_U_33
_atom_site_aniso_U_12
_atom_site_aniso_U_13
_atom_site_aniso_U_23
I1 0.0362(4) 0.0478(4) 0.0510(4) 0.0082(3) -0.0109(3) -0.0264(3)
I2 0.0500(5) 0.0536(5) 0.0541(5) 0.0027(4) -0.0155(4) -0.0290(4)
Cu1 0.0610(10) 0.0557(9) 0.0550(8) 0.0216(7) -0.0237(7) -0.0224(7)
Cu2 0.0399(8) 0.0461(8) 0.0538(8) 0.0116(6) -0.0169(6) -0.0213(6)
P1 0.0362(16) 0.0418(15) 0.0413(15) 0.0142(12) -0.0112(12) -0.0197(12)
P2 0.0348(16) 0.0448(15) 0.0425(15) 0.0088(12) -0.0120(12) -0.0238(12)
N1 0.044(6) 0.054(6) 0.060(6) 0.016(5) -0.018(5) -0.030(5)
C1 0.038(6) 0.042(6) 0.033(5) 0.006(5) -0.013(4) -0.021(4)
C2 0.037(7) 0.054(7) 0.066(7) 0.010(6) -0.010(6) -0.017(6)
C3 0.040(8) 0.080(9) 0.063(8) -0.006(7) -0.007(6) -0.022(6)
C4 0.039(8) 0.089(10) 0.109(10) 0.029(7) -0.037(7) -0.064(8)
C5 0.098(13) 0.052(8) 0.160(14) 0.023(8) -0.091(12) -0.030(9)
C6 0.058(9) 0.067(9) 0.106(11) 0.006(7) -0.046(8) -0.004(8)
C7 0.036(6) 0.046(6) 0.056(7) 0.019(5) -0.020(5) -0.030(5)
C8 0.082(10) 0.060(8) 0.050(7) 0.014(7) -0.020(6) -0.032(6)
C9 0.081(11) 0.102(11) 0.084(10) 0.022(9) -0.013(8) -0.068(9)
C10 0.089(12) 0.078(10) 0.118(13) 0.028(9) -0.060(10) -0.071(10)
C11 0.093(12) 0.058(8) 0.085(10) -0.003(8) -0.034(9) -0.031(7)
C12 0.067(9) 0.060(8) 0.076(8) 0.010(7) -0.026(7) -0.034(7)
C13 0.046(7) 0.046(6) 0.052(6) 0.020(5) -0.016(5) -0.016(5)
C14 0.029(6) 0.047(6) 0.051(6) 0.009(5) -0.014(5) -0.024(5)
C15 0.056(8) 0.050(6) 0.050(6) 0.001(6) -0.015(5) -0.029(5)
C16 0.027(6) 0.042(6) 0.047(6) 0.000(5) -0.011(5) -0.021(5)
C17 0.087(10) 0.044(7) 0.081(9) 0.004(7) -0.045(8) -0.021(6)
C18 0.107(13) 0.049(8) 0.105(11) 0.006(8) -0.058(10) -0.021(7)
C19 0.095(12) 0.051(8) 0.085(9) -0.002(7) -0.028(8) -0.035(7)
C20 0.111(12) 0.056(8) 0.080(9) 0.013(8) -0.059(9) -0.035(7)
C21 0.082(10) 0.040(6) 0.066(8) 0.002(6) -0.041(7) -0.017(6)
C22 0.039(6) 0.039(5) 0.043(6) 0.013(5) -0.009(5) -0.030(5)
C23 0.057(8) 0.074(8) 0.045(7) 0.019(6) -0.024(6) -0.025(6)
C24 0.067(9) 0.077(9) 0.057(8) 0.015(7) -0.025(7) -0.035(6)
C25 0.058(9) 0.082(9) 0.057(8) 0.002(7) -0.006(6) -0.039(6)
C26 0.033(7) 0.075(8) 0.061(7) -0.005(6) 0.002(6) -0.042(6)
C27 0.031(6) 0.067(7) 0.047(6) 0.003(5) -0.004(5) -0.027(5)
C28 0.048(8) 0.051(7) 0.060(7) 0.011(6) -0.007(6) -0.023(6)
C29 0.047(8) 0.054(7) 0.088(8) 0.005(6) -0.019(6) -0.051(6)
C30 0.042(7) 0.042(6) 0.067(7) 0.015(5) -0.021(6) -0.032(5)
C31 0.038(8) 0.099(10) 0.117(10) 0.021(7) -0.025(7) -0.084(9)
C32 0.047(7) 0.062(7) 0.067(7) 0.009(6) -0.022(6) -0.046(6)
C33 0.044(8) 0.061(8) 0.117(10) 0.027(7) -0.029(7) -0.059(8)
C34 0.052(10) 0.080(11) 0.25(2) 0.025(9) -0.051(12) -0.060(12)
O1 0.053(6) 0.067(6) 0.213(12) -0.009(5) -0.039(7) -0.071(7)

loop_
_atom_type_symbol
_atom_type_description
_atom_type_scat_dispersion_real
_atom_type_scat_dispersion_imag
_atom_type_scat_source
C C 0.0033 0.0016 'International Tables Vol C Tables 4.2.6.8 and 6.1.1.4'
H H 0.0000 0.0000 'International Tables Vol C Tables 4.2.6.8 and 6.1.1.4'
N N 0.0061 0.0033 'International Tables Vol C Tables 4.2.6.8 and 6.1.1.4'
O O 0.0106 0.0060 'International Tables Vol C Tables 4.2.6.8 and 6.1.1.4'
P P 0.1023 0.0942 'International Tables Vol C Tables 4.2.6.8 and 6.1.1.4'
Cu Cu 0.3201 1.2651 'International Tables Vol C Tables 4.2.6.8 and 6.1.1.4'
I I -0.4742 1.8119 'International Tables Vol C Tables 4.2.6.8 and 6.1.1.4'

loop_
_geom_angle_atom_site_label_1
_geom_angle_atom_site_label_2
_geom_angle_atom_site_label_3
_geom_angle_site_symmetry_1
_geom_angle_site_symmetry_3
_geom_angle
_geom_angle_publ_flag
Cu2 I1 Cu1 . 2_765 66.59(6) ?
Cu2 I1 Cu1 . . 117.54(5) ?
Cu1 I1 Cu1 2_765 . 84.66(6) ?
Cu1 I2 Cu2 2_765 . 69.51(6) ?
P1 Cu1 I2 . 2_765 117.05(10) yes
P1 Cu1 I1 . 2_765 114.46(10) yes
I2 Cu1 I1 2_765 2_765 111.04(6) yes
P1 Cu1 I1 . . 107.26(10) yes
I2 Cu1 I1 2_765 . 109.28(6) yes
I1 Cu1 I1 2_765 . 95.34(6) yes
P1 Cu1 Cu2 . 2_765 131.81(10) ?
I2 Cu1 Cu2 2_765 2_765 56.56(5) ?
I1 Cu1 Cu2 2_765 2_765 55.30(5) ?
I1 Cu1 Cu2 . 2_765 120.02(6) ?
N1 Cu2 P2 . . 118.3(3) yes
N1 Cu2 I2 . . 104.2(3) yes
P2 Cu2 I2 . . 104.59(9) yes
N1 Cu2 I1 . . 104.0(3) yes
P2 Cu2 I1 . . 114.27(9) yes
I2 Cu2 I1 . . 111.23(6) yes
N1 Cu2 Cu1 . 2_765 107.2(2) ?
P2 Cu2 Cu1 . 2_765 133.85(9) ?
I2 Cu2 Cu1 . 2_765 53.93(5) ?
I1 Cu2 Cu1 . 2_765 58.12(5) ?
C13 P1 C7 . . 101.4(5) ?
C13 P1 C1 . . 105.2(5) ?
C7 P1 C1 . . 102.4(4) ?
C13 P1 Cu1 . . 112.4(3) ?
C7 P1 Cu1 . . 118.1(3) ?
C1 P1 Cu1 . . 115.6(3) ?
C16 P2 C15 . . 106.5(5) ?
C16 P2 C22 . . 99.8(4) ?
C15 P2 C22 . . 104.5(5) ?
C16 P2 Cu2 . . 118.7(3) ?
C15 P2 Cu2 . . 111.6(3) ?
C22 P2 Cu2 . . 114.2(3) ?
C32 N1 C28 . . 115.3(10) ?
C32 N1 Cu2 . . 122.1(8) ?
C28 N1 Cu2 . . 121.4(8) ?
C6 C1 C2 . . 119.1(10) ?
C6 C1 P1 . . 120.9(8) ?
C2 C1 P1 . . 119.9(7) ?
C3 C2 C1 . . 120.0(10) ?
C3 C2 H2A . . 120.0 ?
C1 C2 H2A . . 120.0 ?
C4 C3 C2 . . 122.3(11) ?
C4 C3 H3A . . 118.8 ?
C2 C3 H3A . . 118.8 ?
C3 C4 C5 . . 118.0(11) ?
C3 C4 H4A . . 121.0 ?
C5 C4 H4A . . 121.0 ?
C4 C5 C6 . . 121.3(11) ?
C4 C5 H5A . . 119.4 ?
C6 C5 H5A . . 119.4 ?
C1 C6 C5 . . 119.3(12) ?
C1 C6 H6A . . 120.4 ?
C5 C6 H6A . . 120.4 ?
C12 C7 C8 . . 117.0(11) ?
C12 C7 P1 . . 124.6(9) ?
C8 C7 P1 . . 118.4(9) ?
C7 C8 C9 . . 121.6(11) ?
C7 C8 H8A . . 119.2 ?
C9 C8 H8A . . 119.2 ?
C8 C9 C10 . . 121.0(12) ?
C8 C9 H9A . . 119.5 ?
C10 C9 H9A . . 119.5 ?
C11 C10 C9 . . 118.3(13) ?
C11 C10 H10A . . 120.9 ?
C9 C10 H10A . . 120.9 ?
C10 C11 C12 . . 120.1(13) ?
C10 C11 H11A . . 119.9 ?
C12 C11 H11A . . 119.9 ?
C7 C12 C11 . . 122.0(12) ?
C7 C12 H12A . . 119.0 ?
C11 C12 H12A . . 119.0 ?
C14 C13 P1 . . 115.4(7) ?
C14 C13 H13A . . 108.4 ?
P1 C13 H13A . . 108.4 ?
C14 C13 H13B . . 108.4 ?
P1 C13 H13B . . 108.4 ?
H13A C13 H13B . . 107.5 ?
C13 C14 C15 . . 112.9(8) ?
C13 C14 H14A . . 109.0 ?
C15 C14 H14A . . 109.0 ?
C13 C14 H14B . . 109.0 ?
C15 C14 H14B . . 109.0 ?
H14A C14 H14B . . 107.8 ?
C14 C15 P2 . . 113.6(7) ?
C14 C15 H15A . . 108.8 ?
P2 C15 H15A . . 108.8 ?
C14 C15 H15B . . 108.8 ?
P2 C15 H15B . . 108.8 ?
H15A C15 H15B . . 107.7 ?
C17 C16 C21 . . 117.3(10) ?
C17 C16 P2 . . 124.8(8) ?
C21 C16 P2 . . 117.9(7) ?
C18 C17 C16 . . 121.5(12) ?
C18 C17 H17A . . 119.2 ?
C16 C17 H17A . . 119.2 ?
C17 C18 C19 . . 120.1(12) ?
C17 C18 H18A . . 120.0 ?
C19 C18 H18A . . 120.0 ?
C20 C19 C18 . . 120.4(12) ?
C20 C19 H19A . . 119.8 ?
C18 C19 H19A . . 119.8 ?
C19 C20 C21 . . 118.2(12) ?
C19 C20 H20A . . 120.9 ?
C21 C20 H20A . . 120.9 ?
C20 C21 C16 . . 122.4(10) ?
C20 C21 H21A . . 118.8 ?
C16 C21 H21A . . 118.8 ?
C23 C22 C27 . . 117.8(9) ?
C23 C22 P2 . . 124.2(8) ?
C27 C22 P2 . . 118.0(7) ?
C22 C23 C24 . . 120.7(11) ?
C22 C23 H23A . . 119.6 ?
C24 C23 H23A . . 119.6 ?
C25 C24 C23 . . 119.3(11) ?
C25 C24 H24A . . 120.3 ?
C23 C24 H24A . . 120.3 ?
C24 C25 C26 . . 121.8(11) ?
C24 C25 H25A . . 119.1 ?
C26 C25 H25A . . 119.1 ?
C27 C26 C25 . . 117.6(11) ?
C27 C26 H26A . . 121.2 ?
C25 C26 H26A . . 121.2 ?
C26 C27 C22 . . 122.7(10) ?
C26 C27 H27A . . 118.6 ?
C22 C27 H27A . . 118.6 ?
N1 C28 C29 . . 126.0(11) ?
N1 C28 H28A . . 117.0 ?
C29 C28 H28A . . 117.0 ?
C28 C29 C30 . . 117.3(11) ?
C28 C29 H29A . . 121.3 ?
C30 C29 H29A . . 121.3 ?
C31 C30 C29 . . 118.6(11) ?
C31 C30 C33 . . 120.9(10) ?
C29 C30 C33 . . 120.4(10) ?
C30 C31 C32 . . 118.5(11) ?
C30 C31 H31A . . 120.7 ?
C32 C31 H31A . . 120.7 ?
N1 C32 C31 . . 124.1(11) ?
N1 C32 H32A . . 117.9 ?
C31 C32 H32A . . 117.9 ?
O1 C33 C34 . . 124.8(13) ?
O1 C33 C30 . . 118.6(11) ?
C34 C33 C30 . . 116.6(12) ?
C33 C34 H34A . . 109.5 ?
C33 C34 H34B . . 109.5 ?
H34A C34 H34B . . 109.5 ?
C33 C34 H34C . . 109.5 ?
H34A C34 H34C . . 109.5 ?
H34B C34 H34C . . 109.5 ?

loop_
_geom_bond_atom_site_label_1
_geom_bond_atom_site_label_2
_geom_bond_site_symmetry_2
_geom_bond_distance
_geom_bond_publ_flag
I1 Cu2 . 2.7032(17) yes
I1 Cu1 2_765 2.7920(18) yes
I1 Cu1 . 2.7962(18) yes
I2 Cu1 2_765 2.6039(17) yes
I2 Cu2 . 2.6881(17) yes
Cu1 P1 . 2.246(3) yes
Cu1 Cu2 2_765 3.017(3) ?
Cu2 N1 . 2.050(9) yes
Cu2 P2 . 2.240(3) yes
P1 C13 . 1.811(10) ?
P1 C7 . 1.820(11) ?
P1 C1 . 1.835(10) ?
P2 C16 . 1.830(10) ?
P2 C15 . 1.831(11) ?
P2 C22 . 1.839(9) ?
N1 C32 . 1.313(13) ?
N1 C28 . 1.313(14) ?
C1 C6 . 1.360(13) ?
C1 C2 . 1.363(13) ?
C2 C3 . 1.364(15) ?
C2 H2A . 0.9300 ?
C3 C4 . 1.347(15) ?
C3 H3A . 0.9300 ?
C4 C5 . 1.350(17) ?
C4 H4A . 0.9300 ?
C5 C6 . 1.399(18) ?
C5 H5A . 0.9300 ?
C6 H6A . 0.9300 ?
C7 C12 . 1.351(15) ?
C7 C8 . 1.367(14) ?
C8 C9 . 1.373(16) ?
C8 H8A . 0.9300 ?
C9 C10 . 1.387(18) ?
C9 H9A . 0.9300 ?
C10 C11 . 1.329(18) ?
C10 H10A . 0.9300 ?
C11 C12 . 1.420(17) ?
C11 H11A . 0.9300 ?
C12 H12A . 0.9300 ?
C13 C14 . 1.505(14) ?
C13 H13A . 0.9700 ?
C13 H13B . 0.9700 ?
C14 C15 . 1.523(13) ?
C14 H14A . 0.9700 ?
C14 H14B . 0.9700 ?
C15 H15A . 0.9700 ?
C15 H15B . 0.9700 ?
C16 C17 . 1.368(13) ?
C16 C21 . 1.379(13) ?
C17 C18 . 1.353(17) ?
C17 H17A . 0.9300 ?
C18 C19 . 1.371(17) ?
C18 H18A . 0.9300 ?
C19 C20 . 1.367(15) ?
C19 H19A . 0.9300 ?
C20 C21 . 1.370(15) ?
C20 H20A . 0.9300 ?
C21 H21A . 0.9300 ?
C22 C23 . 1.382(13) ?
C22 C27 . 1.387(13) ?
C23 C24 . 1.385(15) ?
C23 H23A . 0.9300 ?
C24 C25 . 1.366(16) ?
C24 H24A . 0.9300 ?
C25 C26 . 1.380(15) ?
C25 H25A . 0.9300 ?
C26 C27 . 1.370(14) ?
C26 H26A . 0.9300 ?
C27 H27A . 0.9300 ?
C28 C29 . 1.369(15) ?
C28 H28A . 0.9300 ?
C29 C30 . 1.375(14) ?
C29 H29A . 0.9300 ?
C30 C31 . 1.360(15) ?
C30 C33 . 1.546(16) ?
C31 C32 . 1.388(15) ?
C31 H31A . 0.9300 ?
C32 H32A . 0.9300 ?
C33 O1 . 1.172(14) ?
C33 C34 . 1.447(17) ?
C34 H34A . 0.9600 ?
C34 H34B . 0.9600 ?
C34 H34C . 0.9600 ?

loop_
_geom_hbond_atom_site_label_D
_geom_hbond_atom_site_label_H
_geom_hbond_atom_site_label_A
_geom_hbond_site_symmetry_A
_geom_hbond_distance_DH
_geom_hbond_distance_HA
_geom_hbond_distance_DA
_geom_hbond_angle_DHA
_geom_hbond_publ_flag
C2 H2A I1 2_765 0.93 3.25 4.056(11) 145.5 yes
C14 H14B O1 1_655 0.97 2.65 3.265(15) 121.4 yes
C15 H15A O1 1_655 0.97 2.45 3.125(14) 126.4 yes
C32 H32A I2 . 0.93 3.18 3.815(11) 127.1 yes
C34 H34B I2 1_455 0.96 3.26 4.109(16) 148.2 yes

loop_
_geom_torsion_atom_site_label_1
_geom_torsion_atom_site_label_2
_geom_torsion_atom_site_label_3
_geom_torsion_atom_site_label_4
_geom_torsion_site_symmetry_1
_geom_torsion_site_symmetry_2
_geom_torsion_site_symmetry_3
_geom_torsion_site_symmetry_4
_geom_torsion
_geom_torsion_publ_flag
C13 P1 C1 C6 . . . . 57.6(11) ?
C7 P1 C1 C6 . . . . -48.0(11) ?
Cu1 P1 C1 C6 . . . . -177.8(9) ?
C13 P1 C1 C2 . . . . -123.1(9) ?
C7 P1 C1 C2 . . . . 131.2(9) ?
Cu1 P1 C1 C2 . . . . 1.4(10) ?
C6 C1 C2 C3 . . . . 2.1(18) ?
P1 C1 C2 C3 . . . . -177.1(10) ?
C1 C2 C3 C4 . . . . -1(2) ?
C2 C3 C4 C5 . . . . 1(2) ?
C3 C4 C5 C6 . . . . -1(2) ?
C2 C1 C6 C5 . . . . -3(2) ?
P1 C1 C6 C5 . . . . 176.6(12) ?
C4 C5 C6 C1 . . . . 2(3) ?
C13 P1 C7 C12 . . . . 1.0(10) ?
C1 P1 C7 C12 . . . . 109.5(10) ?
Cu1 P1 C7 C12 . . . . -122.2(9) ?
C13 P1 C7 C8 . . . . -178.1(9) ?
C1 P1 C7 C8 . . . . -69.6(9) ?
Cu1 P1 C7 C8 . . . . 58.6(9) ?
C12 C7 C8 C9 . . . . -1.0(18) ?
P1 C7 C8 C9 . . . . 178.2(10) ?
C7 C8 C9 C10 . . . . 2(2) ?
C8 C9 C10 C11 . . . . -3(2) ?
C9 C10 C11 C12 . . . . 3(2) ?
C8 C7 C12 C11 . . . . 0.5(17) ?
P1 C7 C12 C11 . . . . -178.6(10) ?
C10 C11 C12 C7 . . . . -2(2) ?
C7 P1 C13 C14 . . . . 177.7(7) ?
C1 P1 C13 C14 . . . . 71.3(8) ?
Cu1 P1 C13 C14 . . . . -55.2(8) ?
P1 C13 C14 C15 . . . . 173.5(7) ?
C13 C14 C15 P2 . . . . -66.3(10) ?
C16 P2 C15 C14 . . . . 81.4(8) ?
C22 P2 C15 C14 . . . . -173.5(7) ?
Cu2 P2 C15 C14 . . . . -49.7(8) ?
C15 P2 C16 C17 . . . . 33.5(11) ?
C22 P2 C16 C17 . . . . -74.9(10) ?
Cu2 P2 C16 C17 . . . . 160.4(9) ?
C15 P2 C16 C21 . . . . -145.3(9) ?
C22 P2 C16 C21 . . . . 106.3(9) ?
Cu2 P2 C16 C21 . . . . -18.4(10) ?
C21 C16 C17 C18 . . . . -1.0(18) ?
P2 C16 C17 C18 . . . . -179.9(11) ?
C16 C17 C18 C19 . . . . 2(2) ?
C17 C18 C19 C20 . . . . -3(2) ?
C18 C19 C20 C21 . . . . 2(2) ?
C19 C20 C21 C16 . . . . -2(2) ?
C17 C16 C21 C20 . . . . 0.9(18) ?
P2 C16 C21 C20 . . . . 179.9(10) ?
C16 P2 C22 C23 . . . . 97.0(9) ?
C15 P2 C22 C23 . . . . -13.0(10) ?
Cu2 P2 C22 C23 . . . . -135.2(8) ?
C16 P2 C22 C27 . . . . -80.7(9) ?
C15 P2 C22 C27 . . . . 169.2(8) ?
Cu2 P2 C22 C27 . . . . 47.0(9) ?
C27 C22 C23 C24 . . . . -0.2(16) ?
P2 C22 C23 C24 . . . . -177.9(9) ?
C22 C23 C24 C25 . . . . 1.2(18) ?
C23 C24 C25 C26 . . . . -2(2) ?
C24 C25 C26 C27 . . . . 2.2(19) ?
C25 C26 C27 C22 . . . . -1.2(18) ?
C23 C22 C27 C26 . . . . 0.2(17) ?
P2 C22 C27 C26 . . . . 178.0(9) ?
C32 N1 C28 C29 . . . . 2.6(16) ?
Cu2 N1 C28 C29 . . . . 170.4(8) ?
N1 C28 C29 C30 . . . . -1.8(17) ?
C28 C29 C30 C31 . . . . 1.5(16) ?
C28 C29 C30 C33 . . . . -175.7(10) ?
C29 C30 C31 C32 . . . . -2.1(17) ?
C33 C30 C31 C32 . . . . 175.0(10) ?
C28 N1 C32 C31 . . . . -3.3(16) ?
Cu2 N1 C32 C31 . . . . -171.0(9) ?
C30 C31 C32 N1 . . . . 3.2(18) ?
C31 C30 C33 O1 . . . . -128.9(15) ?
C29 C30 C33 O1 . . . . 48.2(18) ?
C31 C30 C33 C34 . . . . 51.3(18) ?
C29 C30 C33 C34 . . . . -131.6(14) ?
